data_7037354
loop_
_publ_author_name
'\'Alvarez, Celedonio M'
'Garc\'ia-Rodr\'iguez, Ra\'ul'
'Miguel, Daniel'

_publ_section_title
;
 Metallamacrocycle formation through dimerization of metal bioconjugates
 derived from amino acids and peptides.
;
_journal_issue 3
_journal_name_full 'Dalton transactions (Cambridge, England : 2003)'
_journal_page_first 963
_journal_page_last 972
_journal_paper_doi 10.1039/c5dt01256b
_journal_volume 45
_journal_year 2016
_chemical_formula_moiety '2(C12 H9 N2 O5 Re), C4 H8 O'
_chemical_formula_sum 'C28 H26 N4 O11 Re2'
_chemical_formula_weight 966.93
_chemical_name_systematic
;
 ?
;
_space_group_crystal_system monoclinic
_space_group_IT_number 14
_space_group_name_Hall '-P 2yn'
_space_group_name_H-M_alt 'P 1 21/n 1'
_symmetry_space_group_name_Hall '-P 2yn'
_symmetry_space_group_name_H-M 'P 1 21/n 1'
_atom_sites_solution_hydrogens geom
_atom_sites_solution_primary direct
_audit_creation_date 2015-08-13
_audit_creation_method
;
Olex2 1.2
(compiled 2015.01.26 svn.r3150 for OlexSys, GUI svn.r4998)
;
_audit_update_record
;
2015-11-15 deposited with the CCDC.
2015-11-19 downloaded from the CCDC.
;
_cell_angle_alpha 90
_cell_angle_beta 99.703(4)
_cell_angle_gamma 90
_cell_formula_units_Z 4
_cell_length_a 13.490(4)
_cell_length_b 15.058(4)
_cell_length_c 16.017(4)
_cell_measurement_reflns_used 572
_cell_measurement_temperature 296
_cell_measurement_theta_max 16.62
_cell_measurement_theta_min 2.55
_cell_volume 3207.0(15)
_computing_cell_refinement 'SAINT v6.45A (Bruker, 2003)'
_computing_data_reduction 'SAINT v6.45A (Bruker, 2003)'
_computing_molecular_graphics 'Olex2 (Dolomanov et al., 2009)'
_computing_publication_material 'Olex2 (Dolomanov et al., 2009)'
_computing_structure_refinement 'ShelXL (Sheldrick, 2008)'
_computing_structure_solution 'SIR2004 (Burla et al., 2007)'
_diffrn_ambient_temperature 296
_diffrn_measured_fraction_theta_full 0.719
_diffrn_measured_fraction_theta_max 0.983
_diffrn_measurement_device_type 'CCD area detector'
_diffrn_measurement_method 'phi and omega scans'
_diffrn_radiation_monochromator graphite
_diffrn_radiation_type MoK\a
_diffrn_radiation_wavelength 0.71073
_diffrn_reflns_av_R_equivalents 0.1611
_diffrn_reflns_av_unetI/netI 0.2587
_diffrn_reflns_laue_measured_fraction_full 0.719
_diffrn_reflns_laue_measured_fraction_max 0.983
_diffrn_reflns_limit_h_max 14
_diffrn_reflns_limit_h_min -14
_diffrn_reflns_limit_k_max 15
_diffrn_reflns_limit_k_min -16
_diffrn_reflns_limit_l_max 5
_diffrn_reflns_limit_l_min -17
_diffrn_reflns_number 8212
_diffrn_reflns_point_group_measured_fraction_full 0.719
_diffrn_reflns_point_group_measured_fraction_max 0.983
_diffrn_reflns_theta_full 26.000
_diffrn_reflns_theta_max 23.261
_diffrn_reflns_theta_min 1.828
_diffrn_source_current 40.0
_diffrn_source_power 2.0
_diffrn_source_voltage 50.0
_exptl_absorpt_coefficient_mu 7.604
_exptl_absorpt_correction_T_max 1.000000
_exptl_absorpt_correction_T_min 0.196211
_exptl_absorpt_correction_type multi-scan
_exptl_absorpt_process_details
;
SADABS v.2.10 (Bruker,2003) was used for absorption correction.
R(int) was 0.0680 before and 0.0401 after correction.
The Ratio of minimum to maximum transmission is 0.1962.
The \l/2 correction factor is 0.0015.
;
_exptl_crystal_colour yellow
_exptl_crystal_colour_primary yellow
_exptl_crystal_density_diffrn 2.002
_exptl_crystal_description plate
_exptl_crystal_F_000 1840
_exptl_crystal_size_max 0.12
_exptl_crystal_size_mid 0.08
_exptl_crystal_size_min 0.05
_refine_diff_density_max 1.823
_refine_diff_density_min -1.451
_refine_diff_density_rms 0.250
_refine_ls_extinction_method none
_refine_ls_goodness_of_fit_ref 0.917
_refine_ls_hydrogen_treatment constr
_refine_ls_matrix_type full
_refine_ls_number_parameters 376
_refine_ls_number_reflns 4532
_refine_ls_number_restraints 0
_refine_ls_restrained_S_all 0.917
_refine_ls_R_factor_all 0.2069
_refine_ls_R_factor_gt 0.0664
_refine_ls_shift/su_max 0.002
_refine_ls_shift/su_mean 0.000
_refine_ls_structure_factor_coef Fsqd
_refine_ls_weighting_details 'w=1/[\s^2^(Fo^2^)+(0.0617P)^2^] where P=(Fo^2^+2Fc^2^)/3'
_refine_ls_weighting_scheme calc
_refine_ls_wR_factor_gt 0.1238
_refine_ls_wR_factor_ref 0.1739
_reflns_Friedel_coverage 0.000
_reflns_number_gt 1848
_reflns_number_total 4532
_reflns_threshold_expression 'I > 2\s(I)'
_cod_data_source_file c5dt01256b2.cif
_cod_data_source_block C_2b_rg109am
_cod_depositor_comments 'Adding full bibliography for 7037352--7037358.cif.'
_cod_original_cell_volume 3207.3(15)
_cod_database_code 7037354
_shelxl_version_number 2013-3
_shelx_space_group_comment
;
The symmetry employed for this shelxl refinement is uniquely defined
by the following loop, which should always be used as a source of
symmetry information in preference to the above space-group names.
They are only intended as comments.
;
_olex2_refinement_description
;
1. Fixed Uiso
 At 1.2 times of:
  All C(H) groups, All C(H,H) groups
2. Rigid bond restraints
 O9, C46, O8
 with sigma for 1-2 distances of 0.01 and sigma for 1-3 distances of 0.01
 C20, C23
 with sigma for 1-2 distances of 0.01 and sigma for 1-3 distances of 0.01
 O5, C12, Re1
 with sigma for 1-2 distances of 0.01 and sigma for 1-3 distances of 0.01
3.a Secondary CH2 refined with riding coordinates:
 C15(H15A,H15B), C20(H20A,H20B), C23(H23A,H23B), C26(H26A,H26B), C39(H39A,
 H39B), C40(H40A,H40B), C44(H44A,H44B), C45(H45A,H45B)
3.b Aromatic/amide H refined with riding coordinates:
 C17(H17), C18(H18), C25(H25), C29(H29), C31(H31), C32(H32), C34(H34),
 C35(H35), C36(H36), C41(H41)
;
_olex2_submission_special_instructions 'No special instructions were received'

loop_
_space_group_symop_operation_xyz
'x, y, z'
'-x+1/2, y+1/2, -z+1/2'
'-x, -y, -z'
'x-1/2, -y-1/2, z-1/2'

loop_
_atom_site_label
_atom_site_type_symbol
_atom_site_fract_x
_atom_site_fract_y
_atom_site_fract_z
_atom_site_U_iso_or_equiv
_atom_site_adp_type
_atom_site_occupancy
_atom_site_site_symmetry_order
_atom_site_calc_flag
_atom_site_refinement_flags_posn
_atom_site_refinement_flags_adp
Re1 Re 0.25962(9) 0.94719(7) 0.96992(8) 0.0422(4) Uani 1 1 d . U
Re2 Re 0.13302(9) 0.97114(7) 0.34064(8) 0.0485(4) Uani 1 1 d . .
O6 O -0.0099(13) 0.9706(12) 0.3805(12) 0.054(6) Uani 1 1 d . .
O7 O -0.0334(14) 1.1145(13) 0.4055(13) 0.062(6) Uani 1 1 d . .
C4 C -0.061(2) 1.0356(19) 0.4021(15) 0.039(7) Uani 1 1 d . .
O9 O 0.3889(14) 1.1320(12) 0.9394(13) 0.064(6) Uani 1 1 d . U
N4 N 0.0849(17) 0.8372(14) 0.3009(16) 0.050(6) Uiso 1 1 d . .
C7 C 0.258(2) 0.956(2) 0.306(2) 0.067(9) Uiso 1 1 d . .
N1 N 0.2550(16) 0.8484(12) 0.8725(14) 0.044(7) Uani 1 1 d . .
N3 N 0.1676(16) 0.8888(14) 0.4526(14) 0.050(7) Uani 1 1 d . .
N2 N 0.3668(15) 0.8454(13) 1.0272(16) 0.045(7) Uani 1 1 d . .
C11 C 0.261(2) 1.025(2) 1.060(2) 0.073(11) Uani 1 1 d . .
C12 C 0.148(2) 0.8996(18) 1.0117(18) 0.046(8) Uiso 1 1 d . U
O5 O 0.0751(16) 0.8752(15) 1.0353(14) 0.084(7) Uani 1 1 d . U
O1 O 0.3358(18) 0.9560(17) 0.2817(15) 0.105(9) Uani 1 1 d . .
C15 C 0.2184(19) 0.9156(16) 0.5372(17) 0.048(8) Uiso 1 1 d . .
H15A H 0.2859 0.9355 0.5338 0.057 Uiso 1 1 calc R .
H15B H 0.2238 0.8646 0.5747 0.057 Uiso 1 1 calc R .
O3 O 0.2617(17) 1.0813(16) 1.1145(14) 0.092(8) Uani 1 1 d . .
C17 C 0.379(2) 0.7808(18) 0.9770(18) 0.044(8) Uani 1 1 d . .
H17 H 0.4269 0.7370 0.9941 0.053 Uiso 1 1 calc R .
C18 C 0.134(2) 0.8091(18) 0.4470(17) 0.050(8) Uani 1 1 d . .
H18 H 0.1358 0.7738 0.4950 0.060 Uiso 1 1 calc R .
O2 O 0.2075(17) 1.1547(15) 0.4082(17) 0.093(8) Uani 1 1 d . .
C20 C 0.425(2) 0.8494(17) 1.1121(16) 0.046(8) Uani 1 1 d . U
H20A H 0.4681 0.7978 1.1206 0.055 Uiso 1 1 calc R .
H20B H 0.3782 0.8452 1.1522 0.055 Uiso 1 1 calc R .
C21 C 0.317(2) 0.7774(16) 0.8931(19) 0.051(9) Uani 1 1 d . .
O8 O 0.3860(12) 0.9851(10) 0.9201(12) 0.047(5) Uani 1 1 d . U
C23 C 0.487(2) 0.9292(17) 1.1323(18) 0.054(8) Uiso 1 1 d . U
H23A H 0.5106 0.9303 1.1929 0.065 Uiso 1 1 calc R .
H23B H 0.4442 0.9810 1.1184 0.065 Uiso 1 1 calc R .
O4 O 0.1242(16) 1.0812(16) 0.8696(18) 0.116(11) Uani 1 1 d . .
C25 C 0.196(2) 0.8451(19) 0.7948(17) 0.048(8) Uani 1 1 d . .
H25 H 0.1523 0.8919 0.7786 0.057 Uiso 1 1 calc R .
C26 C 0.163(2) 0.9889(16) 0.574(2) 0.060(9) Uani 1 1 d . .
H26A H 0.1521 1.0370 0.5331 0.072 Uiso 1 1 calc R .
H26B H 0.2058 1.0114 0.6241 0.072 Uiso 1 1 calc R .
C27 C 0.178(2) 1.0281(17) 0.903(2) 0.062(10) Uani 1 1 d . .
C28 C 0.176(2) 1.081(2) 0.384(2) 0.061(10) Uani 1 1 d . .
C29 C 0.199(2) 0.777(2) 0.7400(19) 0.057(9) Uani 1 1 d . .
H29 H 0.1567 0.7793 0.6876 0.068 Uiso 1 1 calc R .
C30 C 0.090(2) 0.7749(19) 0.3617(19) 0.046(8) Uani 1 1 d . .
C31 C 0.326(2) 0.705(2) 0.836(2) 0.066(10) Uani 1 1 d . .
H31 H 0.3739 0.6608 0.8499 0.079 Uiso 1 1 calc R .
C32 C 0.261(2) 0.7061(19) 0.759(2) 0.068(10) Uani 1 1 d . .
H32 H 0.2590 0.6588 0.7217 0.081 Uiso 1 1 calc R .
C34 C 0.012(3) 0.664(2) 0.267(2) 0.091(14) Uani 1 1 d . .
H34 H -0.0166 0.6079 0.2553 0.110 Uiso 1 1 calc R .
C35 C 0.057(2) 0.688(2) 0.349(2) 0.072(10) Uani 1 1 d . .
H35 H 0.0654 0.6472 0.3927 0.086 Uiso 1 1 calc R .
C36 C 0.011(2) 0.725(2) 0.205(2) 0.076(11) Uani 1 1 d . .
H36 H -0.0151 0.7094 0.1492 0.092 Uiso 1 1 calc R .
O12 O 0.448(3) 0.854(3) 0.496(3) 0.160(15) Uani 1 1 d . .
C39 C 0.426(4) 0.792(3) 0.440(3) 0.14(2) Uani 1 1 d . .
H39A H 0.3565 0.8002 0.4123 0.169 Uiso 1 1 calc R .
H39B H 0.4304 0.7354 0.4685 0.169 Uiso 1 1 calc R .
C40 C 0.495(3) 0.790(3) 0.370(3) 0.120(16) Uani 1 1 d . .
H40A H 0.5320 0.7352 0.3710 0.145 Uiso 1 1 calc R .
H40B H 0.4570 0.8007 0.3140 0.145 Uiso 1 1 calc R .
C41 C 0.049(3) 0.810(2) 0.222(2) 0.094(13) Uani 1 1 d . .
H41 H 0.0487 0.8487 0.1768 0.112 Uiso 1 1 calc R .
O13 O 0.0478(19) 1.0659(17) 0.1759(17) 0.112(10) Uani 1 1 d . .
C43 C 0.082(3) 1.031(3) 0.239(3) 0.101(14) Uani 1 1 d . .
C44 C 0.548(5) 0.885(5) 0.486(5) 0.21(4) Uani 1 1 d . .
H44A H 0.5537 0.9487 0.4979 0.249 Uiso 1 1 calc R .
H44B H 0.5986 0.8549 0.5261 0.249 Uiso 1 1 calc R .
C45 C 0.562(6) 0.868(5) 0.402(6) 0.29(6) Uani 1 1 d . .
H45A H 0.6317 0.8533 0.4004 0.342 Uiso 1 1 calc R .
H45B H 0.5439 0.9196 0.3661 0.342 Uiso 1 1 calc R .
C46 C 0.421(2) 1.063(2) 0.9140(18) 0.047(8) Uiso 1 1 d . U

loop_
_atom_site_aniso_label
_atom_site_aniso_U_11
_atom_site_aniso_U_22
_atom_site_aniso_U_33
_atom_site_aniso_U_23
_atom_site_aniso_U_13
_atom_site_aniso_U_12
Re1 0.0415(7) 0.0338(6) 0.0510(8) 0.0046(6) 0.0072(6) -0.0002(6)
Re2 0.0502(8) 0.0431(7) 0.0553(9) 0.0156(6) 0.0180(7) 0.0161(6)
O6 0.048(12) 0.037(12) 0.078(15) -0.003(11) 0.015(11) 0.012(10)
O7 0.054(14) 0.062(14) 0.079(16) 0.012(12) 0.039(12) 0.000(11)
C4 0.042(18) 0.044(19) 0.026(16) 0.013(14) -0.007(14) -0.027(16)
O9 0.058(14) 0.044(12) 0.085(17) -0.022(11) -0.002(12) -0.003(11)
N1 0.048(15) 0.026(13) 0.055(18) 0.014(11) 0.000(14) 0.005(11)
N3 0.044(15) 0.041(14) 0.058(18) -0.023(13) -0.013(13) 0.007(12)
N2 0.029(14) 0.031(13) 0.07(2) 0.005(13) 0.000(14) -0.010(11)
C11 0.034(19) 0.13(3) 0.05(2) 0.00(2) 0.007(17) 0.04(2)
O5 0.077(17) 0.099(18) 0.083(18) -0.022(14) 0.036(14) -0.022(14)
O1 0.089(18) 0.14(2) 0.094(19) 0.041(17) 0.039(15) 0.058(18)
O3 0.091(18) 0.13(2) 0.063(17) -0.052(16) 0.042(15) -0.026(16)
C17 0.05(2) 0.037(17) 0.05(2) 0.026(15) 0.008(17) 0.000(15)
C18 0.07(2) 0.05(2) 0.026(19) 0.003(15) 0.009(17) 0.026(18)
O2 0.069(17) 0.080(17) 0.14(2) -0.028(17) 0.042(16) -0.005(14)
C20 0.05(2) 0.063(19) 0.028(18) -0.009(14) 0.020(16) 0.002(16)
C21 0.05(2) 0.028(16) 0.06(2) 0.006(15) -0.030(18) -0.026(15)
O8 0.037(11) 0.020(9) 0.079(15) -0.014(9) -0.004(10) -0.004(8)
O4 0.064(17) 0.096(18) 0.18(3) 0.032(18) -0.003(18) 0.051(15)
C25 0.06(2) 0.06(2) 0.020(18) 0.010(15) -0.007(17) -0.017(16)
C26 0.051(19) 0.035(17) 0.09(3) 0.016(17) 0.007(19) -0.012(15)
C27 0.040(19) 0.032(17) 0.12(3) 0.017(18) 0.025(19) 0.014(15)
C28 0.05(2) 0.05(2) 0.08(3) 0.036(19) 0.023(19) 0.021(17)
C29 0.06(2) 0.08(2) 0.04(2) 0.012(19) 0.002(18) -0.02(2)
C30 0.031(18) 0.06(2) 0.06(2) 0.028(17) 0.020(16) 0.018(15)
C31 0.06(2) 0.07(2) 0.06(2) -0.016(19) -0.01(2) -0.003(18)
C32 0.08(3) 0.04(2) 0.07(2) -0.025(17) -0.02(2) -0.012(19)
C34 0.13(4) 0.05(2) 0.09(3) -0.02(2) -0.01(3) 0.04(2)
C35 0.08(3) 0.06(2) 0.08(3) 0.00(2) 0.01(2) 0.01(2)
C36 0.05(2) 0.10(3) 0.08(3) 0.02(3) 0.02(2) 0.02(2)
O12 0.16(3) 0.16(3) 0.18(4) -0.03(3) 0.09(3) 0.06(3)
C39 0.23(6) 0.12(4) 0.09(4) 0.02(3) 0.06(4) 0.13(4)
C40 0.11(4) 0.12(4) 0.13(5) 0.02(3) 0.04(4) 0.05(3)
C41 0.10(3) 0.08(3) 0.09(3) 0.05(3) 0.01(3) 0.00(3)
O13 0.09(2) 0.12(2) 0.11(2) 0.044(18) -0.036(17) 0.001(17)
C43 0.06(3) 0.12(3) 0.13(4) 0.06(3) 0.02(3) -0.01(2)
C44 0.10(5) 0.25(9) 0.29(10) 0.07(8) 0.07(6) -0.06(5)
C45 0.18(7) 0.26(9) 0.46(17) -0.16(11) 0.20(9) -0.06(6)

loop_
_atom_type_symbol
_atom_type_description
_atom_type_scat_dispersion_real
_atom_type_scat_dispersion_imag
_atom_type_scat_source
C C 0.0033 0.0016 'International Tables Vol C Tables 4.2.6.8 and 6.1.1.4'
H H 0.0000 0.0000 'International Tables Vol C Tables 4.2.6.8 and 6.1.1.4'
N N 0.0061 0.0033 'International Tables Vol C Tables 4.2.6.8 and 6.1.1.4'
O O 0.0106 0.0060 'International Tables Vol C Tables 4.2.6.8 and 6.1.1.4'
Re Re -1.0185 7.2310 'International Tables Vol C Tables 4.2.6.8 and 6.1.1.4'

loop_
_geom_angle_atom_site_label_1
_geom_angle_atom_site_label_2
_geom_angle_atom_site_label_3
_geom_angle
_geom_angle_site_symmetry_1
_geom_angle_site_symmetry_3
N1 Re1 N2 75.9(8) . .
C11 Re1 N1 175.3(12) . .
C11 Re1 N2 101.2(11) . .
C11 Re1 C12 82.6(13) . .
C11 Re1 O8 102.7(11) . .
C12 Re1 N1 93.9(10) . .
C12 Re1 N2 95.4(10) . .
C12 Re1 O8 173.5(9) . .
O8 Re1 N1 80.6(7) . .
O8 Re1 N2 80.0(7) . .
C27 Re1 N1 95.5(11) . .
C27 Re1 N2 169.5(12) . .
C27 Re1 C11 87.7(13) . .
C27 Re1 C12 91.2(12) . .
C27 Re1 O8 92.7(10) . .
O6 Re2 N4 81.0(8) . .
O6 Re2 N3 80.2(8) . .
C7 Re2 O6 172.9(11) . .
C7 Re2 N4 92.4(12) . .
C7 Re2 N3 95.7(11) . .
C7 Re2 C43 90.9(15) . .
N3 Re2 N4 74.0(8) . .
C28 Re2 O6 97.6(11) . .
C28 Re2 N4 174.8(11) . .
C28 Re2 C7 88.8(13) . .
C28 Re2 N3 100.8(11) . .
C28 Re2 C43 87.0(15) . .
C43 Re2 O6 92.6(12) . .
C43 Re2 N4 98.1(14) . .
C43 Re2 N3 169.9(12) . .
C4 O6 Re2 129.6(17) . .
O6 C4 C26 116(2) . 3_576
O7 C4 O6 125(3) . .
O7 C4 C26 120(3) . 3_576
C30 N4 Re2 117(2) . .
C30 N4 C41 116(3) . .
C41 N4 Re2 127(2) . .
O1 C7 Re2 173(3) . .
C21 N1 Re1 115.3(18) . .
C25 N1 Re1 129.1(19) . .
C25 N1 C21 116(2) . .
C15 N3 Re2 127.5(17) . .
C18 N3 Re2 116.9(18) . .
C18 N3 C15 115(2) . .
C17 N2 Re1 114.3(19) . .
C17 N2 C20 121(2) . .
C20 N2 Re1 125.0(18) . .
O3 C11 Re1 175(3) . .
O5 C12 Re1 175(3) . .
N3 C15 H15A 109.2 . .
N3 C15 H15B 109.2 . .
N3 C15 C26 112(2) . .
H15A C15 H15B 107.9 . .
C26 C15 H15A 109.2 . .
C26 C15 H15B 109.2 . .
N2 C17 H17 120.5 . .
N2 C17 C21 119(3) . .
C21 C17 H17 120.5 . .
N3 C18 H18 121.0 . .
N3 C18 C30 118(3) . .
C30 C18 H18 121.0 . .
N2 C20 H20A 108.3 . .
N2 C20 H20B 108.3 . .
N2 C20 C23 116(2) . .
H20A C20 H20B 107.4 . .
C23 C20 H20A 108.3 . .
C23 C20 H20B 108.3 . .
N1 C21 C17 115(3) . .
N1 C21 C31 124(2) . .
C31 C21 C17 121(3) . .
C46 O8 Re1 128.5(18) . .
C20 C23 H23A 108.4 . .
C20 C23 H23B 108.4 . .
C20 C23 C46 115(2) . 3_677
H23A C23 H23B 107.5 . .
C46 C23 H23A 108.4 3_677 .
C46 C23 H23B 108.4 3_677 .
N1 C25 H25 118.3 . .
C29 C25 N1 123(3) . .
C29 C25 H25 118.3 . .
C4 C26 H26A 108.2 3_576 .
C4 C26 H26B 108.2 3_576 .
C15 C26 C4 117(2) . 3_576
C15 C26 H26A 108.2 . .
C15 C26 H26B 108.2 . .
H26A C26 H26B 107.3 . .
O4 C27 Re1 173(3) . .
O2 C28 Re2 175(3) . .
C25 C29 H29 119.1 . .
C25 C29 C32 122(3) . .
C32 C29 H29 119.1 . .
N4 C30 C18 113(3) . .
N4 C30 C35 125(3) . .
C35 C30 C18 122(3) . .
C21 C31 H31 121.8 . .
C32 C31 C21 116(3) . .
C32 C31 H31 121.8 . .
C29 C32 C31 119(3) . .
C29 C32 H32 120.6 . .
C31 C32 H32 120.6 . .
C35 C34 H34 121.4 . .
C36 C34 H34 121.4 . .
C36 C34 C35 117(3) . .
C30 C35 C34 118(3) . .
C30 C35 H35 121.1 . .
C34 C35 H35 121.1 . .
C34 C36 H36 119.1 . .
C34 C36 C41 122(4) . .
C41 C36 H36 119.1 . .
C39 O12 C44 106(5) . .
O12 C39 H39A 108.7 . .
O12 C39 H39B 108.7 . .
O12 C39 C40 114(5) . .
H39A C39 H39B 107.6 . .
C40 C39 H39A 108.7 . .
C40 C39 H39B 108.7 . .
C39 C40 H40A 112.1 . .
C39 C40 H40B 112.1 . .
H40A C40 H40B 109.7 . .
C45 C40 C39 98(4) . .
C45 C40 H40A 112.1 . .
C45 C40 H40B 112.1 . .
N4 C41 C36 122(3) . .
N4 C41 H41 118.9 . .
C36 C41 H41 118.9 . .
O13 C43 Re2 178(3) . .
O12 C44 H44A 110.1 . .
O12 C44 H44B 110.1 . .
H44A C44 H44B 108.4 . .
C45 C44 O12 108(7) . .
C45 C44 H44A 110.1 . .
C45 C44 H44B 110.1 . .
C40 C45 H45A 110.4 . .
C40 C45 H45B 110.4 . .
C44 C45 C40 107(7) . .
C44 C45 H45A 110.4 . .
C44 C45 H45B 110.4 . .
H45A C45 H45B 108.6 . .
O9 C46 O8 126(3) . .
O9 C46 C23 117(3) . 3_677
O8 C46 C23 116(3) . 3_677

loop_
_geom_bond_atom_site_label_1
_geom_bond_atom_site_label_2
_geom_bond_distance
_geom_bond_site_symmetry_2
Re1 N1 2.15(2) .
Re1 N2 2.20(2) .
Re1 C11 1.86(4) .
Re1 C12 1.89(3) .
Re1 O8 2.080(18) .
Re1 C27 1.86(3) .
Re2 O6 2.130(19) .
Re2 N4 2.18(2) .
Re2 C7 1.87(4) .
Re2 N3 2.17(2) .
Re2 C28 1.85(3) .
Re2 C43 1.89(4) .
O6 C4 1.28(3) .
O7 C4 1.25(3) .
C4 C26 1.53(3) 3_576
O9 C46 1.22(3) .
N4 C30 1.35(3) .
N4 C41 1.35(4) .
C7 O1 1.18(3) .
N1 C21 1.36(3) .
N1 C25 1.36(3) .
N3 C15 1.47(3) .
N3 C18 1.28(3) .
N2 C17 1.29(3) .
N2 C20 1.45(3) .
C11 O3 1.21(3) .
C12 O5 1.17(3) .
C15 H15A 0.9700 .
C15 H15B 0.9700 .
C15 C26 1.51(3) .
C17 H17 0.9300 .
C17 C21 1.46(4) .
C18 H18 0.9300 .
C18 C30 1.48(4) .
O2 C28 1.23(3) .
C20 H20A 0.9700 .
C20 H20B 0.9700 .
C20 C23 1.47(3) .
C21 C31 1.44(4) .
O8 C46 1.28(3) .
C23 H23A 0.9700 .
C23 H23B 0.9700 .
C23 C46 1.55(4) 3_677
O4 C27 1.15(3) .
C25 H25 0.9300 .
C25 C29 1.35(4) .
C26 C4 1.53(3) 3_576
C26 H26A 0.9700 .
C26 H26B 0.9700 .
C29 H29 0.9300 .
C29 C32 1.36(4) .
C30 C35 1.39(4) .
C31 H31 0.9300 .
C31 C32 1.39(4) .
C32 H32 0.9300 .
C34 H34 0.9300 .
C34 C35 1.40(4) .
C34 C36 1.35(4) .
C35 H35 0.9300 .
C36 H36 0.9300 .
C36 C41 1.38(4) .
O12 C39 1.30(5) .
O12 C44 1.45(6) .
C39 H39A 0.9700 .
C39 H39B 0.9700 .
C39 C40 1.57(5) .
C40 H40A 0.9700 .
C40 H40B 0.9700 .
C40 C45 1.51(8) .
C41 H41 0.9300 .
O13 C43 1.16(4) .
C44 H44A 0.9700 .
C44 H44B 0.9700 .
C44 C45 1.43(9) .
C45 H45A 0.9700 .
C45 H45B 0.9700 .
C46 C23 1.55(4) 3_677

loop_
_geom_torsion_atom_site_label_1
_geom_torsion_atom_site_label_2
_geom_torsion_atom_site_label_3
_geom_torsion_atom_site_label_4
_geom_torsion
_geom_torsion_site_symmetry_4
Re1 N1 C21 C17 -2(3) .
Re1 N1 C21 C31 -179(2) .
Re1 N1 C25 C29 -178(2) .
Re1 N2 C17 C21 -5(3) .
Re1 N2 C20 C23 -55(3) .
Re1 O8 C46 O9 2(4) .
Re1 O8 C46 C23 -175.8(16) 3_677
Re2 O6 C4 O7 -2(4) .
Re2 O6 C4 C26 179.0(17) 3_576
Re2 N4 C30 C18 -3(3) .
Re2 N4 C30 C35 176(2) .
Re2 N4 C41 C36 -174(2) .
Re2 N3 C15 C26 59(3) .
Re2 N3 C18 C30 11(3) .
N4 C30 C35 C34 -2(5) .
N1 C21 C31 C32 -6(5) .
N1 C25 C29 C32 0(5) .
N3 C15 C26 C4 69(3) 3_576
N3 C18 C30 N4 -6(4) .
N3 C18 C30 C35 176(3) .
N2 C17 C21 N1 5(4) .
N2 C17 C21 C31 -178(3) .
N2 C20 C23 C46 -69(3) 3_677
C15 N3 C18 C30 -174(2) .
C17 N2 C20 C23 121(3) .
C17 C21 C31 C32 177(3) .
C18 N3 C15 C26 -115(3) .
C18 C30 C35 C34 176(3) .
C20 N2 C17 C21 178(2) .
C21 N1 C25 C29 -1(4) .
C21 C31 C32 C29 6(5) .
C25 N1 C21 C17 -179(2) .
C25 N1 C21 C31 4(4) .
C25 C29 C32 C31 -3(5) .
C30 N4 C41 C36 5(5) .
C34 C36 C41 N4 -2(6) .
C35 C34 C36 C41 -4(6) .
C36 C34 C35 C30 6(5) .
O12 C39 C40 C45 0(6) .
O12 C44 C45 C40 -26(10) .
C39 O12 C44 C45 26(8) .
C39 C40 C45 C44 16(8) .
C41 N4 C30 C18 178(3) .
C41 N4 C30 C35 -3(5) .
C44 O12 C39 C40 -15(5) .
